data_2226685
loop_
_publ_author_name
'Zhang, Rui-Long'
'Liu, Zhao-Di'
'Wu, Jie-Ying'

_publ_section_title
;
 2,2'-[(1<i>E</i>,1'<i>E</i>)-2,2'-(2,5-Dibutoxy-1,4-phenylene)bis(ethene-2,1-diyl)]dipyridine
;
_journal_coeditor_code SU2172
_journal_issue 7
_journal_name_full 'Acta Crystallographica Section E'
_journal_page_first o1877
_journal_paper_doi 10.1107/S1600536810013656
_journal_volume 66
_journal_year 2010
_chemical_formula_iupac 'C28 H32 N2 O2'
_chemical_formula_moiety 'C28 H32 N2 O2'
_chemical_formula_sum 'C28 H32 N2 O2'
_chemical_formula_weight 428.56
_chemical_name_systematic
;
2,2'-[(1<i>E</i>,1'<i>E</i>)-2,2'-(2,5-Dibutoxy-1,4-phenylene)bis(ethene-
2,1-diyl)]dipyridine
;
_space_group_IT_number 14
_symmetry_cell_setting monoclinic
_symmetry_space_group_name_Hall '-P 2ybc'
_symmetry_space_group_name_H-M 'P 1 21/c 1'
_atom_sites_solution_hydrogens geom
_atom_sites_solution_primary direct
_atom_sites_solution_secondary difmap
_audit_creation_method SHELXL-97
_cell_angle_alpha 90.000(5)
_cell_angle_beta 107.392(5)
_cell_angle_gamma 90.000(5)
_cell_formula_units_Z 2
_cell_length_a 8.882(5)
_cell_length_b 13.892(5)
_cell_length_c 10.387(5)
_cell_measurement_reflns_used 1446
_cell_measurement_temperature 298(2)
_cell_measurement_theta_max 21.77
_cell_measurement_theta_min 2.52
_cell_volume 1223.0(10)
_computing_cell_refinement 'SAINT (Bruker, 2007)'
_computing_data_collection 'SMART (Bruker, 2007)'
_computing_data_reduction 'SAINT (Bruker, 2007)'
_computing_molecular_graphics 'DIAMOND (Brandenburg & Putz, 2008)'
_computing_publication_material 'SHELXL97 (Sheldrick, 2008)'
_computing_structure_refinement 'SHELXL97 (Sheldrick, 2008)'
_computing_structure_solution 'SHELXS97 (Sheldrick, 2008)'
_diffrn_ambient_temperature 298(2)
_diffrn_measured_fraction_theta_full 1.000
_diffrn_measured_fraction_theta_max 1.000
_diffrn_measurement_device_type 'Bruker SMART CCD area-detector'
_diffrn_measurement_method 'phi and omega scans'
_diffrn_radiation_monochromator graphite
_diffrn_radiation_source 'fine-focus sealed tube'
_diffrn_radiation_type MoK\a
_diffrn_radiation_wavelength 0.71069
_diffrn_reflns_av_R_equivalents 0.0395
_diffrn_reflns_av_sigmaI/netI 0.0368
_diffrn_reflns_limit_h_max 10
_diffrn_reflns_limit_h_min -10
_diffrn_reflns_limit_k_max 16
_diffrn_reflns_limit_k_min -16
_diffrn_reflns_limit_l_max 12
_diffrn_reflns_limit_l_min -11
_diffrn_reflns_number 8512
_diffrn_reflns_theta_full 25.00
_diffrn_reflns_theta_max 25.00
_diffrn_reflns_theta_min 2.40
_diffrn_standards_decay_% 0
_diffrn_standards_number 0
_exptl_absorpt_coefficient_mu 0.073
_exptl_absorpt_correction_T_max 0.9856
_exptl_absorpt_correction_T_min 0.9644
_exptl_absorpt_correction_type multi-scan
_exptl_absorpt_process_details '(SADABS; Sheldrick, 1996)'
_exptl_crystal_colour yellow
_exptl_crystal_density_diffrn 1.164
_exptl_crystal_density_method 'not measured'
_exptl_crystal_description block
_exptl_crystal_F_000 460
_exptl_crystal_size_max 0.50
_exptl_crystal_size_mid 0.30
_exptl_crystal_size_min 0.20
_refine_diff_density_max 0.162
_refine_diff_density_min -0.156
_refine_ls_extinction_method none
_refine_ls_goodness_of_fit_ref 1.032
_refine_ls_hydrogen_treatment constr
_refine_ls_matrix_type full
_refine_ls_number_parameters 146
_refine_ls_number_reflns 2162
_refine_ls_number_restraints 0
_refine_ls_restrained_S_all 1.032
_refine_ls_R_factor_all 0.0817
_refine_ls_R_factor_gt 0.0488
_refine_ls_shift/su_max 0.000
_refine_ls_shift/su_mean 0.000
_refine_ls_structure_factor_coef Fsqd
_refine_ls_weighting_details 'calc w=1/[\s^2^(Fo^2^)+(0.0821P)^2^+0.0525P] where P=(Fo^2^+2Fc^2^)/3'
_refine_ls_weighting_scheme calc
_refine_ls_wR_factor_gt 0.1317
_refine_ls_wR_factor_ref 0.1539
_reflns_number_gt 1385
_reflns_number_total 2162
_reflns_threshold_expression I>2\s(I)
_cod_data_source_file su2172.cif
_cod_data_source_block I
_cod_depositor_comments
;
The following automatic conversions were performed:
'_symmetry_cell_setting' value 'Monoclinic' changed to 'monoclinic'
according to '/home/saulius/struct/CIF-dictionaries/cif_core.dic'
dictionary named 'cif_core.dic' version 2.4.1 from 2010-06-29.

Automatic conversion script
Id: cif_fix_enum 1527 2010-12-29 10:47:43Z saulius 
;
_cod_original_sg_symbol_H-M 'P 21/c'
_cod_database_code 2226685
_cod_database_fobs_code 2226685

loop_
_symmetry_equiv_pos_as_xyz
'x, y, z'
'-x, y+1/2, -z+1/2'
'-x, -y, -z'
'x, -y-1/2, z-1/2'

loop_
_atom_site_type_symbol
_atom_site_label
_atom_site_fract_x
_atom_site_fract_y
_atom_site_fract_z
_atom_site_U_iso_or_equiv
_atom_site_adp_type
_atom_site_calc_flag
_atom_site_refinement_flags
_atom_site_occupancy
_atom_site_disorder_assembly
_atom_site_disorder_group
O O1 -0.10160(17) 0.50961(9) 0.22161(12) 0.0589(4) Uani d . 1 . .
C C2 0.0431(2) 0.57863(13) 0.43825(17) 0.0477(5) Uani d . 1 . .
H H2 0.0725 0.6313 0.3960 0.057 Uiso calc R 1 . .
C C1 -0.0472(2) 0.50707(13) 0.36022(17) 0.0458(5) Uani d . 1 . .
C C5 0.2548(2) 0.72369(13) 0.61936(18) 0.0491(5) Uani d . 1 . .
H H5 0.2324 0.7310 0.5265 0.059 Uiso calc R 1 . .
C C4 0.1898(2) 0.64922(13) 0.66286(18) 0.0487(5) Uani d . 1 . .
H H4 0.2083 0.6442 0.7556 0.058 Uiso calc R 1 . .
C C6 0.3587(2) 0.79507(14) 0.70512(19) 0.0500(5) Uani d . 1 . .
C C3 0.0919(2) 0.57414(13) 0.57915(17) 0.0447(5) Uani d . 1 . .
N N1 0.3841(2) 0.78919(14) 0.83829(17) 0.0781(6) Uani d . 1 . .
C C7 0.4305(3) 0.86549(15) 0.6486(2) 0.0617(6) Uani d . 1 . .
H H7 0.4106 0.8689 0.5556 0.074 Uiso calc R 1 . .
C C11 -0.0751(3) 0.59382(15) 0.15295(19) 0.0620(6) Uani d . 1 . .
H H11A 0.0359 0.5996 0.1601 0.074 Uiso calc R 1 . .
H H11B -0.1069 0.6507 0.1922 0.074 Uiso calc R 1 . .
C C12 -0.1717(3) 0.58404(16) 0.00746(18) 0.0639(6) Uani d . 1 . .
H H12A -0.1503 0.5217 -0.0253 0.077 Uiso calc R 1 . .
H H12B -0.2826 0.5857 0.0020 0.077 Uiso calc R 1 . .
C C8 0.5312(3) 0.93013(17) 0.7318(3) 0.0770(7) Uani d . 1 . .
H H8 0.5797 0.9780 0.6957 0.092 Uiso calc R 1 . .
C C10 0.4832(3) 0.8533(2) 0.9145(2) 0.0988(10) Uani d . 1 . .
H H10 0.5018 0.8498 1.0074 0.119 Uiso calc R 1 . .
C C9 0.5588(3) 0.9232(2) 0.8671(3) 0.0907(9) Uani d . 1 . .
H H9 0.6277 0.9652 0.9258 0.109 Uiso calc R 1 . .
C C13 -0.1405(4) 0.6606(2) -0.0831(2) 0.0963(9) Uani d . 1 . .
H H13A -0.0302 0.6582 -0.0795 0.116 Uiso calc R 1 . .
H H13B -0.1603 0.7231 -0.0499 0.116 Uiso calc R 1 . .
C C14 -0.2407(4) 0.6502(2) -0.2276(2) 0.0996(10) Uani d . 1 . .
H H14A -0.2273 0.5868 -0.2594 0.149 Uiso calc R 1 . .
H H14B -0.2092 0.6972 -0.2822 0.149 Uiso calc R 1 . .
H H14C -0.3496 0.6599 -0.2335 0.149 Uiso calc R 1 . .

loop_
_atom_site_aniso_label
_atom_site_aniso_U_11
_atom_site_aniso_U_22
_atom_site_aniso_U_33
_atom_site_aniso_U_12
_atom_site_aniso_U_13
_atom_site_aniso_U_23
O1 0.0777(10) 0.0571(9) 0.0353(8) -0.0123(7) 0.0069(7) -0.0006(6)
C2 0.0541(12) 0.0462(10) 0.0408(11) -0.0014(9) 0.0111(9) -0.0001(8)
C1 0.0492(11) 0.0514(11) 0.0330(10) 0.0032(9) 0.0066(9) -0.0017(8)
C5 0.0514(12) 0.0543(12) 0.0386(11) 0.0007(9) 0.0090(9) -0.0031(9)
C4 0.0550(12) 0.0529(11) 0.0346(11) -0.0021(9) 0.0081(9) -0.0050(8)
C6 0.0510(12) 0.0529(12) 0.0467(12) -0.0029(9) 0.0155(10) -0.0073(9)
C3 0.0466(11) 0.0463(11) 0.0387(10) 0.0006(8) 0.0090(9) -0.0034(8)
N1 0.0928(15) 0.0965(15) 0.0456(11) -0.0454(12) 0.0215(10) -0.0188(10)
C7 0.0672(14) 0.0618(13) 0.0568(13) -0.0111(11) 0.0194(11) -0.0026(10)
C11 0.0807(16) 0.0550(13) 0.0478(12) -0.0075(11) 0.0154(11) 0.0028(10)
C12 0.0770(16) 0.0679(14) 0.0421(12) -0.0073(11) 0.0107(11) 0.0048(10)
C8 0.0811(17) 0.0685(15) 0.0898(19) -0.0262(13) 0.0385(14) -0.0114(13)
C10 0.115(2) 0.129(2) 0.0536(15) -0.067(2) 0.0270(15) -0.0310(15)
C9 0.0903(19) 0.105(2) 0.0823(19) -0.0484(16) 0.0338(15) -0.0386(16)
C13 0.131(2) 0.0873(18) 0.0572(16) -0.0271(17) 0.0078(16) 0.0158(13)
C14 0.125(3) 0.108(2) 0.0532(15) -0.0132(18) 0.0064(15) 0.0242(14)

loop_
_atom_type_symbol
_atom_type_description
_atom_type_scat_dispersion_real
_atom_type_scat_dispersion_imag
_atom_type_scat_source
C C 0.0033 0.0016 'International Tables Vol C Tables 4.2.6.8 and 6.1.1.4'
H H 0.0000 0.0000 'International Tables Vol C Tables 4.2.6.8 and 6.1.1.4'
N N 0.0061 0.0033 'International Tables Vol C Tables 4.2.6.8 and 6.1.1.4'
O O 0.0106 0.0060 'International Tables Vol C Tables 4.2.6.8 and 6.1.1.4'

loop_
_geom_angle_atom_site_label_1
_geom_angle_atom_site_label_2
_geom_angle_atom_site_label_3
_geom_angle_site_symmetry_1
_geom_angle_site_symmetry_3
_geom_angle
_geom_angle_publ_flag
C1 O1 C11 . . 119.07(14) ?
C1 C2 C3 . . 121.80(18) ?
C1 C2 H2 . . 119.1 ?
C3 C2 H2 . . 119.1 ?
O1 C1 C2 . . 123.88(17) ?
O1 C1 C3 . 3_566 115.58(15) ?
C2 C1 C3 . 3_566 120.53(17) ?
C4 C5 C6 . . 125.48(18) ?
C4 C5 H5 . . 117.3 ?
C6 C5 H5 . . 117.3 ?
C5 C4 C3 . . 126.43(18) ?
C5 C4 H4 . . 116.8 ?
C3 C4 H4 . . 116.8 ?
N1 C6 C7 . . 121.57(18) ?
N1 C6 C5 . . 118.03(18) ?
C7 C6 C5 . . 120.38(18) ?
C2 C3 C1 . 3_566 117.66(16) ?
C2 C3 C4 . . 122.17(17) ?
C1 C3 C4 3_566 . 120.15(16) ?
C10 N1 C6 . . 116.8(2) ?
C8 C7 C6 . . 119.3(2) ?
C8 C7 H7 . . 120.4 ?
C6 C7 H7 . . 120.4 ?
O1 C11 C12 . . 107.37(16) ?
O1 C11 H11A . . 110.2 ?
C12 C11 H11A . . 110.2 ?
O1 C11 H11B . . 110.2 ?
C12 C11 H11B . . 110.2 ?
H11A C11 H11B . . 108.5 ?
C13 C12 C11 . . 114.19(19) ?
C13 C12 H12A . . 108.7 ?
C11 C12 H12A . . 108.7 ?
C13 C12 H12B . . 108.7 ?
C11 C12 H12B . . 108.7 ?
H12A C12 H12B . . 107.6 ?
C9 C8 C7 . . 119.1(2) ?
C9 C8 H8 . . 120.4 ?
C7 C8 H8 . . 120.4 ?
N1 C10 C9 . . 125.0(2) ?
N1 C10 H10 . . 117.5 ?
C9 C10 H10 . . 117.5 ?
C10 C9 C8 . . 118.2(2) ?
C10 C9 H9 . . 120.9 ?
C8 C9 H9 . . 120.9 ?
C12 C13 C14 . . 113.1(2) ?
C12 C13 H13A . . 109.0 ?
C14 C13 H13A . . 109.0 ?
C12 C13 H13B . . 109.0 ?
C14 C13 H13B . . 109.0 ?
H13A C13 H13B . . 107.8 ?
C13 C14 H14A . . 109.5 ?
C13 C14 H14B . . 109.5 ?
H14A C14 H14B . . 109.5 ?
C13 C14 H14C . . 109.5 ?
H14A C14 H14C . . 109.5 ?
H14B C14 H14C . . 109.5 ?

loop_
_geom_bond_atom_site_label_1
_geom_bond_atom_site_label_2
_geom_bond_site_symmetry_2
_geom_bond_distance
_geom_bond_publ_flag
O1 C1 . 1.375(2) ?
O1 C11 . 1.426(2) ?
C2 C1 . 1.379(3) ?
C2 C3 . 1.398(2) ?
C2 H2 . 0.9300 ?
C1 C3 3_566 1.406(3) ?
C5 C4 . 1.328(3) ?
C5 C6 . 1.462(3) ?
C5 H5 . 0.9300 ?
C4 C3 . 1.466(3) ?
C4 H4 . 0.9300 ?
C6 N1 . 1.336(2) ?
C6 C7 . 1.390(3) ?
C3 C1 3_566 1.406(3) ?
N1 C10 . 1.334(3) ?
C7 C8 . 1.375(3) ?
C7 H7 . 0.9300 ?
C11 C12 . 1.504(3) ?
C11 H11A . 0.9700 ?
C11 H11B . 0.9700 ?
C12 C13 . 1.499(3) ?
C12 H12A . 0.9700 ?
C12 H12B . 0.9700 ?
C8 C9 . 1.356(3) ?
C8 H8 . 0.9300 ?
C10 C9 . 1.353(3) ?
C10 H10 . 0.9300 ?
C9 H9 . 0.9300 ?
C13 C14 . 1.506(3) ?
C13 H13A . 0.9700 ?
C13 H13B . 0.9700 ?
C14 H14A . 0.9600 ?
C14 H14B . 0.9600 ?
C14 H14C . 0.9600 ?

loop_
_geom_hbond_atom_site_label_D
_geom_hbond_atom_site_label_H
_geom_hbond_atom_site_label_A
_geom_hbond_site_symmetry_A
_geom_hbond_distance_DH
_geom_hbond_distance_HA
_geom_hbond_distance_DA
_geom_hbond_angle_DHA
C5 H5 N1 4_575 0.93 2.70 3.446(3) 138
